data_7122765
loop_
_publ_author_name
'Hung, Ling-I'
'Yi, Hsiang-Yi'
'Shih, Yu-Chieh'
'Lin, Chia-Her'
'Wang, Sue-Lein'

_publ_section_title
;
 Carboxylic Acid-Protruding Zincophosphate Sheets Exhibiting Surface
 Mechanochemical Reactivity and Intriguing Nano-Morphological
 Reversibility
;
_journal_name_full 'Chemical Communications'
_journal_paper_doi 10.1039/C8CC09289C
_journal_year 2018
_chemical_formula_sum 'C7.35 H5 N O6.69 P Zn2'
_chemical_formula_weight 376.07
_space_group_crystal_system monoclinic
_space_group_IT_number 14
_space_group_name_Hall '-P 2ybc'
_space_group_name_H-M_alt 'P 1 21/c 1'
_symmetry_space_group_name_Hall '-P 2ybc'
_symmetry_space_group_name_H-M 'P 1 21/c 1'
_atom_sites_solution_hydrogens difmap
_audit_creation_method SHELXL-2014/6
_audit_update_record
;
2018-11-27 deposited with the CCDC.
2018-12-21 downloaded from the CCDC.
;
_cell_angle_alpha 90
_cell_angle_beta 90.977(3)
_cell_angle_gamma 90
_cell_formula_units_Z 4
_cell_length_a 16.7292(12)
_cell_length_b 6.5166(5)
_cell_length_c 9.6364(6)
_cell_measurement_reflns_used 3828
_cell_measurement_temperature 296(2)
_cell_measurement_theta_max 28.2561
_cell_measurement_theta_min 2.4353
_cell_volume 1050.38(13)
_computing_cell_refinement 'SAINT V8.34A (Bruker AXS Inc., 2013)'
_computing_data_collection 'Bruker APEX2'
_computing_data_reduction 'SAINT V8.34A (Bruker AXS Inc., 2013)'
_computing_molecular_graphics 'Bruker SHELXTL'
_computing_publication_material 'Bruker SHELXTL'
_computing_structure_refinement 'SHELXL-2014/6 (Sheldrick, 2014)'
_diffrn_ambient_temperature 296(2)
_diffrn_detector_area_resol_mean 8.3333
_diffrn_measured_fraction_theta_full 0.998
_diffrn_measured_fraction_theta_max 0.994
_diffrn_measurement_device_type 'Bruker APEX-II CCD'
_diffrn_measurement_method '\f and \w scans'
_diffrn_radiation_type MoK\a
_diffrn_radiation_wavelength 0.71073
_diffrn_reflns_av_R_equivalents 0.0359
_diffrn_reflns_av_unetI/netI 0.0391
_diffrn_reflns_Laue_measured_fraction_full 0.998
_diffrn_reflns_Laue_measured_fraction_max 0.994
_diffrn_reflns_limit_h_max 22
_diffrn_reflns_limit_h_min -22
_diffrn_reflns_limit_k_max 4
_diffrn_reflns_limit_k_min -8
_diffrn_reflns_limit_l_max 12
_diffrn_reflns_limit_l_min -12
_diffrn_reflns_number 8326
_diffrn_reflns_point_group_measured_fraction_full 0.998
_diffrn_reflns_point_group_measured_fraction_max 0.994
_diffrn_reflns_theta_full 25.242
_diffrn_reflns_theta_max 28.368
_diffrn_reflns_theta_min 2.435
_exptl_absorpt_coefficient_mu 4.743
_exptl_absorpt_correction_T_max 0.9485
_exptl_absorpt_correction_T_min 0.7766
_exptl_absorpt_correction_type multi-scan
_exptl_absorpt_process_details 'SADABS V2014/4 (Bruker AXS Inc.)'
_exptl_crystal_colour Brown
_exptl_crystal_density_diffrn 2.378
_exptl_crystal_density_meas ?
_exptl_crystal_density_method 'not measured'
_exptl_crystal_description Lamellar
_exptl_crystal_F_000 738
_exptl_crystal_recrystallization_method 'Hydrothermal synthesis'
_exptl_crystal_size_max 0.10
_exptl_crystal_size_mid 0.08
_exptl_crystal_size_min 0.01
_refine_diff_density_max 2.501
_refine_diff_density_min -0.732
_refine_diff_density_rms 0.172
_refine_ls_extinction_method none
_refine_ls_goodness_of_fit_ref 1.059
_refine_ls_hydrogen_treatment noref
_refine_ls_matrix_type full
_refine_ls_number_parameters 182
_refine_ls_number_reflns 2619
_refine_ls_number_restraints 0
_refine_ls_restrained_S_all 1.059
_refine_ls_R_factor_all 0.0552
_refine_ls_R_factor_gt 0.0434
_refine_ls_shift/su_max 0.000
_refine_ls_shift/su_mean 0.000
_refine_ls_structure_factor_coef Fsqd
_refine_ls_weighting_details 'w=1/[\s^2^(Fo^2^)+(0.0645P)^2^+2.7319P] where P=(Fo^2^+2Fc^2^)/3'
_refine_ls_weighting_scheme calc
_refine_ls_wR_factor_gt 0.1081
_refine_ls_wR_factor_ref 0.1150
_reflns_Friedel_coverage 0.000
_reflns_number_gt 2164
_reflns_number_total 2619
_reflns_threshold_expression 'I > 2\s(I)'
_cod_data_source_file c8cc09289c2.cif
_cod_data_source_block A2_440C_1hr_a
_cod_depositor_comments
;
The following automatic conversions were performed:

'_exptl_crystal_density_meas' value 'not measured' was changed to '?'
- the value is perceived as not measured.

Automatic conversion script
Id: cif_fix_values 4973 2017-02-22 13:04:09Z antanas 
;
_cod_database_code 7122765
_shelx_space_group_comment
;
The symmetry employed for this shelxl refinement is uniquely defined
by the following loop, which should always be used as a source of
symmetry information in preference to the above space-group names.
They are only intended as comments.
;
_shelxl_version_number 2014/6

loop_
_space_group_symop_operation_xyz
'x, y, z'
'-x, y+1/2, -z+1/2'
'-x, -y, -z'
'x, -y-1/2, z-1/2'

loop_
_atom_site_label
_atom_site_type_symbol
_atom_site_fract_x
_atom_site_fract_y
_atom_site_fract_z
_atom_site_U_iso_or_equiv
_atom_site_adp_type
_atom_site_occupancy
_atom_site_site_symmetry_order
_atom_site_calc_flag
_atom_site_refinement_flags_occupancy
Zn1 Zn 0.55906(3) 0.84406(7) 0.42240(4) 0.01442(15) Uani 1 1 d .
Zn2 Zn 0.37431(3) 0.55060(8) 0.38310(4) 0.01830(16) Uani 1 1 d .
P1 P 0.44989(7) 0.83844(14) 0.15228(9) 0.0114(2) Uani 1 1 d .
O1 O 0.52969(19) 0.8901(4) 0.2248(3) 0.0160(6) Uani 1 1 d .
O2 O 0.42044(19) 1.0297(4) 0.0697(3) 0.0154(6) Uani 1 1 d .
O3 O 0.38582(19) 0.7721(4) 0.2519(3) 0.0173(6) Uani 1 1 d .
O4 O 0.46383(19) 0.6698(4) 0.0426(3) 0.0158(6) Uani 1 1 d .
O5 O 0.3324(2) 0.0982(5) 0.5003(3) 0.0249(7) Uani 1 1 d .
O6 O 0.3012(2) 0.3233(5) 0.3319(4) 0.0297(8) Uani 1 1 d .
C1 C 0.2920(3) 0.1560(7) 0.3952(5) 0.0217(9) Uani 1 1 d .
C2 C 0.2285(3) 0.0160(8) 0.3403(5) 0.0251(10) Uani 1 1 d .
C3 C 0.2185(3) -0.1876(8) 0.3831(5) 0.0262(10) Uani 1 1 d .
C4 C 0.1573(4) -0.3058(9) 0.3245(7) 0.0401(13) Uani 1 1 d .
C5 C 0.1058(4) -0.2240(11) 0.2253(8) 0.0520(17) Uani 1 1 d .
C6 C 0.1153(4) -0.0199(11) 0.1824(7) 0.0506(17) Uani 1 1 d .
C7 C 0.1754(3) 0.0968(9) 0.2400(6) 0.0363(12) Uani 1 1 d .
N1 N 0.2722(3) -0.2831(6) 0.4792(4) 0.0258(9) Uani 1 1 d .
C8 C 0.0544(11) -0.333(3) 0.141(2) 0.051(5) Uani 0.347(11) 1 d P
O7 O -0.0018(10) -0.252(3) 0.0648(18) 0.077(6) Uani 0.347(11) 1 d P
O8 O 0.0642(12) -0.528(3) 0.131(2) 0.096(8) Uani 0.347(11) 1 d P
H1 H 0.2391 -0.3544 0.5292 0.050 Uiso 1 1 d .
H4 H 0.0736 0.0176 0.1334 0.050 Uiso 1 1 d .
H2 H 0.2924 -0.1771 0.5298 0.050 Uiso 1 1 d .
H3 H 0.1834 0.2465 0.2066 0.050 Uiso 1 1 d .
H5 H 0.1568 -0.4601 0.3336 0.050 Uiso 1 1 d .

loop_
_atom_site_aniso_label
_atom_site_aniso_U_11
_atom_site_aniso_U_22
_atom_site_aniso_U_33
_atom_site_aniso_U_23
_atom_site_aniso_U_13
_atom_site_aniso_U_12
Zn1 0.0301(3) 0.0079(2) 0.0053(2) 0.00099(15) 0.00139(17) -0.00091(18)
Zn2 0.0344(3) 0.0120(3) 0.0085(2) 0.00367(16) 0.00108(18) -0.0023(2)
P1 0.0278(6) 0.0042(4) 0.0024(4) 0.0005(3) 0.0029(4) 0.0003(4)
O1 0.0328(17) 0.0111(13) 0.0039(11) 0.0005(10) 0.0000(10) -0.0015(12)
O2 0.0354(18) 0.0058(13) 0.0052(11) 0.0014(9) 0.0022(11) 0.0007(12)
O3 0.0305(17) 0.0120(14) 0.0096(12) 0.0034(11) 0.0059(11) 0.0031(12)
O4 0.0357(18) 0.0071(13) 0.0047(11) -0.0027(9) 0.0044(11) -0.0032(12)
O5 0.0342(19) 0.0165(16) 0.0240(16) -0.0025(13) -0.0038(13) -0.0021(14)
O6 0.041(2) 0.0185(18) 0.0296(17) 0.0033(13) -0.0052(15) -0.0074(15)
C1 0.027(2) 0.016(2) 0.023(2) -0.0027(16) 0.0031(17) 0.0012(18)
C2 0.029(3) 0.020(2) 0.025(2) -0.0025(18) -0.0011(19) 0.0003(19)
C3 0.029(3) 0.023(2) 0.027(2) 0.0002(18) 0.0026(19) 0.000(2)
C4 0.037(3) 0.030(3) 0.054(3) -0.008(3) -0.001(3) 0.000(2)
C5 0.041(4) 0.045(4) 0.070(4) -0.014(3) -0.014(3) -0.007(3)
C6 0.035(3) 0.056(4) 0.060(4) -0.010(3) -0.020(3) 0.010(3)
C7 0.038(3) 0.031(3) 0.039(3) -0.003(2) -0.007(2) 0.006(2)
N1 0.035(2) 0.0164(19) 0.0262(19) -0.0014(15) 0.0060(16) -0.0063(17)
C8 0.036(10) 0.034(10) 0.082(14) 0.015(9) -0.014(9) -0.008(8)
O7 0.072(11) 0.060(11) 0.097(12) -0.005(9) -0.062(10) 0.006(8)
O8 0.093(14) 0.050(10) 0.143(18) 0.012(10) -0.082(13) -0.009(9)

loop_
_atom_type_symbol
_atom_type_description
_atom_type_scat_dispersion_real
_atom_type_scat_dispersion_imag
_atom_type_scat_source
C C 0.0033 0.0016 'International Tables Vol C Tables 4.2.6.8 and 6.1.1.4'
P P 0.1023 0.0942 'International Tables Vol C Tables 4.2.6.8 and 6.1.1.4'
Zn Zn 0.2839 1.4301 'International Tables Vol C Tables 4.2.6.8 and 6.1.1.4'
O O 0.0106 0.0060 'International Tables Vol C Tables 4.2.6.8 and 6.1.1.4'
N N 0.0061 0.0033 'International Tables Vol C Tables 4.2.6.8 and 6.1.1.4'
H H 0.0000 0.0000 'International Tables Vol C Tables 4.2.6.8 and 6.1.1.4'

loop_
_geom_angle_atom_site_label_1
_geom_angle_atom_site_label_2
_geom_angle_atom_site_label_3
_geom_angle
_geom_angle_site_symmetry_1
_geom_angle_site_symmetry_3
O1 Zn1 O5 122.80(13) . 3_666
O1 Zn1 O4 112.26(12) . 4_576
O5 Zn1 O4 121.78(12) 3_666 4_576
O1 Zn1 O2 102.85(11) . 2_645
O5 Zn1 O2 91.37(13) 3_666 2_645
O4 Zn1 O2 93.87(11) 4_576 2_645
O1 Zn1 O4 87.70(11) . 2_655
O5 Zn1 O4 85.39(13) 3_666 2_655
O4 Zn1 O4 79.03(12) 4_576 2_655
O2 Zn1 O4 168.99(10) 2_645 2_655
O3 Zn2 O6 117.68(13) . .
O3 Zn2 O2 137.55(12) . 4_576
O6 Zn2 O2 104.74(13) . 4_576
O3 Zn2 O1 87.95(11) . 2_645
O6 Zn2 O1 88.83(14) . 2_645
O2 Zn2 O1 91.54(11) 4_576 2_645
O3 Zn2 N1 89.67(13) . 1_565
O6 Zn2 N1 89.58(15) . 1_565
O2 Zn2 N1 92.27(13) 4_576 1_565
O1 Zn2 N1 176.14(13) 2_645 1_565
O3 P1 O1 113.19(16) . .
O3 P1 O4 110.33(17) . .
O1 P1 O4 109.11(17) . .
O3 P1 O2 109.38(17) . .
O1 P1 O2 108.84(17) . .
O4 P1 O2 105.70(15) . .
P1 O1 Zn1 127.18(17) . .
P1 O1 Zn2 121.84(15) . 2_655
Zn1 O1 Zn2 110.86(14) . 2_655
P1 O2 Zn2 111.22(15) . 4_575
P1 O2 Zn1 136.16(18) . 2_655
Zn2 O2 Zn1 110.43(12) 4_575 2_655
P1 O3 Zn2 135.09(19) . .
P1 O4 Zn1 124.24(18) . 4_575
P1 O4 Zn1 123.83(15) . 2_645
Zn1 O4 Zn1 100.97(12) 4_575 2_645
C1 O5 Zn1 135.7(3) . 3_666
C1 O6 Zn2 127.3(3) . .
O6 C1 O5 125.3(4) . .
O6 C1 C2 116.7(4) . .
O5 C1 C2 118.0(4) . .
C3 C2 C7 118.8(5) . .
C3 C2 C1 124.3(4) . .
C7 C2 C1 117.0(5) . .
C4 C3 C2 119.7(5) . .
C4 C3 N1 118.3(5) . .
C2 C3 N1 121.9(5) . .
C5 C4 C3 120.8(6) . .
C5 C4 H5 116.0 . .
C3 C4 H5 121.5 . .
C8 C5 C4 125.9(10) . .
C8 C5 C6 113.0(10) . .
C4 C5 C6 119.8(6) . .
C7 C6 C5 119.5(6) . .
C7 C6 H4 129.7 . .
C5 C6 H4 109.5 . .
C6 C7 C2 121.5(6) . .
C6 C7 H3 119.6 . .
C2 C7 H3 118.9 . .
C3 N1 Zn2 114.9(3) . 1_545
C3 N1 H1 101.0 . .
Zn2 N1 H1 117.8 1_545 .
C3 N1 H2 104.0 . .
Zn2 N1 H2 108.2 1_545 .
H1 N1 H2 110.0 . .
O8 C8 O7 116.9(19) . .
O8 C8 C5 118.6(16) . .
O7 C8 C5 124.4(17) . .

loop_
_geom_bond_atom_site_label_1
_geom_bond_atom_site_label_2
_geom_bond_distance
_geom_bond_site_symmetry_2
Zn1 O1 1.981(3) .
Zn1 O5 1.987(3) 3_666
Zn1 O4 1.988(3) 4_576
Zn1 O2 2.078(3) 2_645
Zn1 O4 2.184(3) 2_655
Zn2 O3 1.931(3) .
Zn2 O6 1.979(3) .
Zn2 O2 2.014(3) 4_576
Zn2 O1 2.193(3) 2_645
Zn2 N1 2.236(4) 1_565
P1 O3 1.514(3) .
P1 O1 1.534(3) .
P1 O4 1.545(3) .
P1 O2 1.554(3) .
O1 Zn2 2.193(3) 2_655
O2 Zn2 2.014(3) 4_575
O2 Zn1 2.078(3) 2_655
O4 Zn1 1.988(3) 4_575
O4 Zn1 2.184(3) 2_645
O5 C1 1.265(5) .
O5 Zn1 1.987(3) 3_666
O6 C1 1.260(6) .
C1 C2 1.491(7) .
C2 C3 1.400(7) .
C2 C7 1.404(7) .
C3 C4 1.393(8) .
C3 N1 1.423(6) .
C4 C5 1.382(9) .
C4 H5 1.0095 .
C5 C8 1.37(2) .
C5 C6 1.403(10) .
C6 C7 1.371(9) .
C6 H4 0.8701 .
C7 H3 1.0367 .
N1 Zn2 2.236(4) 1_545
N1 H1 0.8742 .
N1 H2 0.9072 .
C8 O8 1.29(2) .
C8 O7 1.30(2) .
